data_4131979
loop_
_publ_author_name
'Karak, Suvendu'
'Kumar, Sushil'
'Pachfule, Pradip'
'Banerjee, Rahul'

_publ_section_title
;
 Porosity Prediction through Hydrogen Bonding in Covalent Organic
 Frameworks.
;
_journal_issue 15
_journal_name_full 'Journal of the American Chemical Society'
_journal_page_first 5138
_journal_page_last 5145
_journal_paper_doi 10.1021/jacs.7b13558
_journal_volume 140
_journal_year 2018
_chemical_formula_moiety 'C6 H5 O3 S, 0.5(C8 H14 N2)'
_chemical_formula_sum 'C10 H12 N O3 S'
_chemical_formula_weight 226.27
_space_group_crystal_system monoclinic
_space_group_IT_number 14
_space_group_name_Hall '-P 2yn'
_space_group_name_H-M_alt 'P 1 21/n 1'
_atom_sites_solution_hydrogens mixed
_audit_creation_method SHELXL-2016/4
_cell_angle_alpha 90
_cell_angle_beta 95.229(3)
_cell_angle_gamma 90
_cell_formula_units_Z 4
_cell_length_a 8.8901(2)
_cell_length_b 7.0512(2)
_cell_length_c 16.8721(5)
_cell_measurement_reflns_used 1853
_cell_measurement_temperature 293(2)
_cell_measurement_theta_max 25.00
_cell_measurement_theta_min 3.14
_cell_volume 1053.24(5)
_computing_structure_refinement 'SHELXL-2016/4 (Sheldrick, 2016)'
_diffrn_ambient_temperature 293(2)
_diffrn_measured_fraction_theta_full 0.998
_diffrn_measured_fraction_theta_max 0.998
_diffrn_measurement_device_type 'Supernova (Mo) X-ray source'
_diffrn_measurement_method '\w scans'
_diffrn_radiation_type MoK\a
_diffrn_radiation_wavelength 0.71073
_diffrn_reflns_av_R_equivalents 0.0257
_diffrn_reflns_av_unetI/netI 0.0340
_diffrn_reflns_Laue_measured_fraction_full 0.998
_diffrn_reflns_Laue_measured_fraction_max 0.998
_diffrn_reflns_limit_h_max 10
_diffrn_reflns_limit_h_min -10
_diffrn_reflns_limit_k_max 7
_diffrn_reflns_limit_k_min -8
_diffrn_reflns_limit_l_max 13
_diffrn_reflns_limit_l_min -20
_diffrn_reflns_number 3590
_diffrn_reflns_point_group_measured_fraction_full 0.998
_diffrn_reflns_point_group_measured_fraction_max 0.998
_diffrn_reflns_theta_full 24.998
_diffrn_reflns_theta_max 24.998
_diffrn_reflns_theta_min 3.133
_diffrn_source 'fine focus sealed tube'
_exptl_absorpt_coefficient_mu 0.293
_exptl_absorpt_correction_T_max 0.946
_exptl_absorpt_correction_T_min 0.935
_exptl_absorpt_correction_type multi-scan
_exptl_absorpt_process_details crysalispro
_exptl_crystal_colour colorless
_exptl_crystal_density_diffrn 1.427
_exptl_crystal_description block
_exptl_crystal_F_000 476
_exptl_crystal_size_max 0.230
_exptl_crystal_size_mid 0.220
_exptl_crystal_size_min 0.190
_refine_diff_density_max 0.525
_refine_diff_density_min -0.383
_refine_diff_density_rms 0.054
_refine_ls_extinction_method none
_refine_ls_goodness_of_fit_ref 1.063
_refine_ls_hydrogen_treatment mixed
_refine_ls_matrix_type full
_refine_ls_number_parameters 153
_refine_ls_number_reflns 1853
_refine_ls_number_restraints 0
_refine_ls_restrained_S_all 1.063
_refine_ls_R_factor_all 0.0535
_refine_ls_R_factor_gt 0.0447
_refine_ls_shift/su_max 0.000
_refine_ls_shift/su_mean 0.000
_refine_ls_structure_factor_coef Fsqd
_refine_ls_weighting_details 'w=1/[\s^2^(Fo^2^)+(0.0749P)^2^+0.5145P] where P=(Fo^2^+2Fc^2^)/3'
_refine_ls_weighting_scheme calc
_refine_ls_wR_factor_gt 0.1313
_refine_ls_wR_factor_ref 0.1381
_reflns_Friedel_coverage 0.000
_reflns_number_gt 1550
_reflns_number_total 1853
_reflns_threshold_expression 'I > 2\s(I)'
_cod_data_source_file ja7b13558_si_005.cif
_cod_data_source_block BSA-Pa-2
_cod_original_sg_symbol_H-M 'P 21/n'
_cod_database_code 4131979
_shelx_shelxl_version_number 2016/4
_shelx_space_group_comment
;
The symmetry employed for this shelxl refinement is uniquely defined
by the following loop, which should always be used as a source of
symmetry information in preference to the above space-group names.
They are only intended as comments.
;
_shelx_estimated_absorpt_t_min 0.936
_shelx_estimated_absorpt_t_max 0.946

loop_
_space_group_symop_operation_xyz
'x, y, z'
'-x+1/2, y+1/2, -z+1/2'
'-x, -y, -z'
'x-1/2, -y-1/2, z-1/2'

loop_
_atom_site_label
_atom_site_type_symbol
_atom_site_fract_x
_atom_site_fract_y
_atom_site_fract_z
_atom_site_U_iso_or_equiv
_atom_site_adp_type
_atom_site_occupancy
_atom_site_site_symmetry_order
_atom_site_calc_flag
_atom_site_refinement_flags_posn
_atom_site_refinement_flags_adp
C1 C 0.6383(3) 0.9744(3) 0.15674(15) 0.0349(6) Uani 1 1 d . .
C2 C 0.7285(3) 0.9075(4) 0.22156(16) 0.0456(7) Uani 1 1 d . .
H2 H 0.685725 0.858333 0.265470 0.055 Uiso 1 1 calc R U
C3 C 0.8841(4) 0.9150(5) 0.2201(2) 0.0627(9) Uani 1 1 d . .
H3 H 0.946463 0.870597 0.263337 0.075 Uiso 1 1 calc R U
C4 C 0.9464(4) 0.9878(5) 0.1550(3) 0.0720(11) Uani 1 1 d . .
H4 H 1.050873 0.994777 0.154937 0.086 Uiso 1 1 calc R U
C5 C 0.8560(4) 1.0501(4) 0.0904(2) 0.0658(10) Uani 1 1 d . .
H5 H 0.899102 1.096270 0.046018 0.079 Uiso 1 1 calc R U
C6 C 0.7012(4) 1.0447(4) 0.09082(18) 0.0500(7) Uani 1 1 d . .
H6 H 0.639436 1.087950 0.047081 0.060 Uiso 1 1 calc R U
C7 C 0.1128(3) 0.4900(3) 0.05967(13) 0.0274(5) Uani 1 1 d . .
C8 C 0.1510(2) 0.4698(3) -0.01742(14) 0.0279(5) Uani 1 1 d . .
C9 C 0.0331(3) 0.4800(3) -0.07753(14) 0.0300(5) Uani 1 1 d . .
C10 C 0.3106(3) 0.4449(4) -0.03738(19) 0.0412(7) Uani 1 1 d . .
N1 N 0.2323(2) 0.4814(3) 0.12587(12) 0.0326(5) Uani 1 1 d . .
H1A H 0.287469 0.377337 0.121236 0.039 Uiso 1 1 calc R U
H1B H 0.190502 0.478235 0.171835 0.039 Uiso 1 1 calc R U
H1C H 0.291060 0.583261 0.124612 0.039 Uiso 1 1 calc R U
O1 O 0.4044(3) 0.9343(4) 0.23551(12) 0.0779(8) Uani 1 1 d . .
O2 O 0.3914(2) 0.8067(3) 0.10409(12) 0.0535(5) Uani 1 1 d . .
O3 O 0.3839(2) 1.1400(3) 0.12090(15) 0.0714(7) Uani 1 1 d . .
S1 S 0.43915(7) 0.96392(9) 0.15516(4) 0.0363(3) Uani 1 1 d . .
H9 H 0.051(3) 0.463(3) -0.1282(16) 0.026(6) Uiso 1 1 d . .
H10A H 0.375(4) 0.546(5) -0.022(2) 0.070(11) Uiso 1 1 d . .
H10B H 0.355(4) 0.347(5) -0.0136(19) 0.064(10) Uiso 1 1 d . .
H10C H 0.317(4) 0.441(5) -0.092(2) 0.063(10) Uiso 1 1 d . .

loop_
_atom_site_aniso_label
_atom_site_aniso_U_11
_atom_site_aniso_U_22
_atom_site_aniso_U_33
_atom_site_aniso_U_23
_atom_site_aniso_U_13
_atom_site_aniso_U_12
C1 0.0376(14) 0.0270(12) 0.0401(14) -0.0033(9) 0.0029(11) -0.0004(10)
C2 0.0458(16) 0.0412(14) 0.0486(15) 0.0004(12) -0.0025(12) 0.0056(12)
C3 0.0459(18) 0.0502(17) 0.088(2) -0.0033(17) -0.0164(17) 0.0061(14)
C4 0.0404(18) 0.0516(19) 0.126(4) -0.010(2) 0.018(2) -0.0038(14)
C5 0.065(2) 0.0475(19) 0.089(3) -0.0009(16) 0.031(2) -0.0063(15)
C6 0.0580(19) 0.0439(16) 0.0491(17) 0.0026(12) 0.0097(14) -0.0041(13)
C7 0.0252(12) 0.0255(11) 0.0303(12) 0.0000(8) -0.0036(9) 0.0004(9)
C8 0.0219(11) 0.0276(12) 0.0344(12) -0.0024(9) 0.0041(9) 0.0023(9)
C9 0.0302(13) 0.0344(12) 0.0255(12) -0.0034(9) 0.0034(9) 0.0006(10)
C10 0.0257(13) 0.0525(18) 0.0459(17) -0.0019(13) 0.0065(11) 0.0056(12)
N1 0.0278(10) 0.0362(11) 0.0326(11) -0.0001(8) -0.0030(8) 0.0024(8)
O1 0.0509(13) 0.145(3) 0.0388(12) -0.0058(13) 0.0114(10) 0.0019(14)
O2 0.0502(12) 0.0482(11) 0.0623(12) -0.0143(9) 0.0054(9) -0.0131(9)
O3 0.0545(13) 0.0441(12) 0.1128(19) 0.0085(12) -0.0077(12) 0.0143(10)
S1 0.0348(4) 0.0385(4) 0.0350(4) -0.0028(2) -0.0002(3) 0.0033(2)

loop_
_atom_type_symbol
_atom_type_description
_atom_type_scat_dispersion_real
_atom_type_scat_dispersion_imag
_atom_type_scat_source
C C 0.0033 0.0016 'International Tables Vol C Tables 4.2.6.8 and 6.1.1.4'
H H 0.0000 0.0000 'International Tables Vol C Tables 4.2.6.8 and 6.1.1.4'
N N 0.0061 0.0033 'International Tables Vol C Tables 4.2.6.8 and 6.1.1.4'
O O 0.0106 0.0060 'International Tables Vol C Tables 4.2.6.8 and 6.1.1.4'
S S 0.1246 0.1234 'International Tables Vol C Tables 4.2.6.8 and 6.1.1.4'

loop_
_geom_angle_atom_site_label_1
_geom_angle_atom_site_label_2
_geom_angle_atom_site_label_3
_geom_angle
_geom_angle_site_symmetry_1
C2 C1 C6 120.9(3) .
C2 C1 S1 120.4(2) .
C6 C1 S1 118.7(2) .
C1 C2 C3 118.8(3) .
C4 C3 C2 120.3(3) .
C5 C4 C3 120.5(3) .
C4 C5 C6 120.1(3) .
C5 C6 C1 119.5(3) .
C9 C7 C8 122.7(2) 3_565
C9 C7 N1 118.1(2) 3_565
C8 C7 N1 119.2(2) .
C7 C8 C9 116.6(2) .
C7 C8 C10 122.9(2) .
C9 C8 C10 120.5(2) .
C7 C9 C8 120.7(2) 3_565
O1 S1 O3 114.30(16) .
O1 S1 O2 112.06(15) .
O3 S1 O2 110.62(14) .
O1 S1 C1 107.05(13) .
O3 S1 C1 105.94(12) .
O2 S1 C1 106.30(11) .

loop_
_geom_bond_atom_site_label_1
_geom_bond_atom_site_label_2
_geom_bond_distance
_geom_bond_site_symmetry_2
C1 C2 1.379(4) .
C1 C6 1.381(4) .
C1 S1 1.770(3) .
C2 C3 1.387(4) .
C3 C4 1.374(5) .
C4 C5 1.367(6) .
C5 C6 1.378(5) .
C7 C9 1.375(3) 3_565
C7 C8 1.381(3) .
C7 N1 1.471(3) .
C8 C9 1.392(3) .
C8 C10 1.498(3) .
C9 C7 1.375(3) 3_565
O1 S1 1.433(2) .
O2 S1 1.4438(19) .
O3 S1 1.437(2) .

loop_
_geom_torsion_atom_site_label_1
_geom_torsion_atom_site_label_2
_geom_torsion_atom_site_label_3
_geom_torsion_atom_site_label_4
_geom_torsion
_geom_torsion_site_symmetry_1
_geom_torsion_site_symmetry_4
C6 C1 C2 C3 1.1(4) . .
S1 C1 C2 C3 178.9(2) . .
C1 C2 C3 C4 0.0(5) . .
C2 C3 C4 C5 -1.3(5) . .
C3 C4 C5 C6 1.6(5) . .
C4 C5 C6 C1 -0.5(5) . .
C2 C1 C6 C5 -0.8(4) . .
S1 C1 C6 C5 -178.6(2) . .
C9 C7 C8 C9 -0.5(4) 3_565 .
N1 C7 C8 C9 -179.80(19) . .
C9 C7 C8 C10 177.5(2) 3_565 .
N1 C7 C8 C10 -1.8(3) . .
C7 C8 C9 C7 0.5(4) . 3_565
C10 C8 C9 C7 -177.5(2) . 3_565
C2 C1 S1 O1 16.9(3) . .
C6 C1 S1 O1 -165.3(2) . .
C2 C1 S1 O3 139.2(2) . .
C6 C1 S1 O3 -42.9(2) . .
C2 C1 S1 O2 -103.1(2) . .
C6 C1 S1 O2 74.8(2) . .
